data_1517023
loop_
_publ_author_name
'Mazzanti, Virginia'
'Jiang, Huixin'
'Gotfredsen, Henrik'
'Morsing, Thorbj\/orn J'
'Parker, Christian R.'
'Nielsen, Mogens Br\/ondsted'

_publ_section_title
;
 The Gilded Edge in Acetylenic Scaffolding: Pd-Catalyzed Cross-Coupling
 Reactions of Phosphine-Gold(I) Oligoynyl Complexes.
;
_journal_issue 14
_journal_name_full 'Organic letters'
_journal_page_first 3736
_journal_paper_doi 10.1021/ol5015587
_journal_volume 16
_journal_year 2014
_chemical_formula_moiety 'C58 H37.31 Au2 N2 O4 P2, 1.7(C H2 Cl2)'
_chemical_formula_sum 'C59.7 H40.71 Au2 Cl3.4 N2 O4 P2'
_chemical_formula_weight 1426.53
_space_group_crystal_system triclinic
_space_group_IT_number 2
_space_group_name_Hall '-P 1'
_space_group_name_H-M_alt 'P -1'
_symmetry_Int_Tables_number 2
_symmetry_space_group_name_Hall '-P 1'
_symmetry_space_group_name_H-M 'P -1'
_audit_creation_date 2014-05-28
_audit_creation_method
;
Olex2 1.2
(compiled 2014.03.20 svn.r2918 for OlexSys, GUI svn.r4816)
;
_cell_angle_alpha 83.516(2)
_cell_angle_beta 86.041(2)
_cell_angle_gamma 64.505(2)
_cell_formula_units_Z 2
_cell_length_a 13.3652(6)
_cell_length_b 13.4905(7)
_cell_length_c 17.0362(8)
_cell_measurement_reflns_used 9862
_cell_measurement_temperature 122(2)
_cell_measurement_theta_max 28.13
_cell_measurement_theta_min 2.27
_cell_volume 2754.1(2)
_computing_molecular_graphics 'Olex2 (Dolomanov et al., 2009)'
_computing_publication_material 'Olex2 (Dolomanov et al., 2009)'
_computing_structure_refinement 'olex2.refine (Bourhis et al., 2013)'
_diffrn_ambient_temperature 122(2)
_diffrn_measured_fraction_theta_full 0.9988
_diffrn_measured_fraction_theta_max 0.9988
_diffrn_measurement_device_type 'Bruker APEX-II CCD'
_diffrn_measurement_method '\f and \w scans'
_diffrn_radiation_type 'Mo K\a'
_diffrn_radiation_wavelength 0.71073
_diffrn_reflns_av_R_equivalents 0.0973
_diffrn_reflns_av_unetI/netI 0.0676
_diffrn_reflns_limit_h_max 17
_diffrn_reflns_limit_h_min -17
_diffrn_reflns_limit_k_max 17
_diffrn_reflns_limit_k_min -17
_diffrn_reflns_limit_l_max 22
_diffrn_reflns_limit_l_min -22
_diffrn_reflns_number 75256
_diffrn_reflns_theta_full 26.3719
_diffrn_reflns_theta_max 26.37
_diffrn_reflns_theta_min 2.41
_diffrn_standards_number 0
_exptl_absorpt_coefficient_mu 5.592
_exptl_absorpt_correction_T_max 0.7457
_exptl_absorpt_correction_T_min 0.5297
_exptl_absorpt_correction_type multi-scan
_exptl_absorpt_process_details
;
SADABS-2012/1 (Bruker,2012) was used for absorption correction.
wR2(int) was 0.0849 before and 0.0569 after correction.
The Ratio of minimum to maximum transmission is 0.7103.
The \l/2 correction factor is 0.0000.
;
_exptl_crystal_colour yellow
_exptl_crystal_colour_primary yellow
_exptl_crystal_density_diffrn 1.7201
_exptl_crystal_description Prism
_exptl_crystal_F_000 1376.2076
_exptl_crystal_size_max 0.32
_exptl_crystal_size_mid 0.11
_exptl_crystal_size_min 0.079
_refine_diff_density_max 1.8766
_refine_diff_density_min -2.4024
_refine_diff_density_rms 0.2877
_refine_ls_d_res_high 0.8000
_refine_ls_d_res_low 8.4614
_refine_ls_goodness_of_fit_ref 1.0683
_refine_ls_hydrogen_treatment refall
_refine_ls_matrix_type full
_refine_ls_number_constraints 139
_refine_ls_number_parameters 833
_refine_ls_number_reflns 11256
_refine_ls_number_restraints 85
_refine_ls_restrained_S_all 1.0640
_refine_ls_R_factor_all 0.0687
_refine_ls_R_factor_gt 0.0387
_refine_ls_shift/su_max 0.0090
_refine_ls_shift/su_mean 0.0002
_refine_ls_structure_factor_coef Fsqd
_refine_ls_weighting_details 'w=1/[\s^2^(Fo^2^)+(0.0339P)^2^+8.5662P] where P=(Fo^2^+2Fc^2^)/3'
_refine_ls_weighting_scheme calc
_refine_ls_wR_factor_gt 0.0777
_refine_ls_wR_factor_ref 0.0889
_reflns_Friedel_coverage 0.0
_reflns_limit_h_max 16
_reflns_limit_h_min -16
_reflns_limit_k_max 16
_reflns_limit_k_min -16
_reflns_limit_l_max 21
_reflns_limit_l_min 0
_reflns_number_gt 8242
_reflns_number_total 11256
_reflns_threshold_expression I>=2u(I)
_cod_data_source_file ol5015587_si_003.cif
_cod_data_source_block mo_D8V538_0m-1
_cod_depositor_comments 'Adding full bibliography for 1517022--1517023.cif.'
_cod_database_code 1517023

loop_
_space_group_symop_id
_space_group_symop_operation_xyz
1 x,y,z
2 -x,-y,-z

loop_
_atom_site_label
_atom_site_type_symbol
_atom_site_fract_x
_atom_site_fract_y
_atom_site_fract_z
_atom_site_U_iso_or_equiv
_atom_site_adp_type
_atom_site_occupancy
_atom_site_refinement_flags_posn
_atom_site_refinement_flags_adp
_atom_site_disorder_group
Au1 Au 0.622764(8) 0.738644(8) 0.324342(8) 0.02962(8) Uani 1.000000 . . .
Au2 Au -0.040551(8) 1.123444(8) 0.277742(7) 0.02450(7) Uani 1.000000 . . .
P1 P -0.226006(9) 1.205502(9) 0.303476(9) 0.0230(3) Uani 1.000000 . . .
P2 P 0.774458(9) 0.637194(9) 0.398210(9) 0.0319(4) Uani 1.000000 . . .
C1 C 0.434126(9) 0.899659(9) 0.060578(9) 0.0233(9) Uani 1.000000 . . .
C2 C 0.529366(9) 0.855534(9) 0.038830(9) 0.0239(9) Uani 1.000000 . . .
C3 C -0.290799(9) 1.349456(9) 0.265484(9) 0.0211(9) Uani 1.000000 . . .
C4 C 0.690837(9) 0.464613(9) 0.626650(9) 0.0673(12) Uani 0.614530(9) . . 1
H4 H 0.672482(9) 0.431747(9) 0.672870(9) 0.0808(14) Uiso 0.614530(9) R . 1
C5 C 0.489337(9) 0.831238(9) 0.261399(9) 0.0266(9) Uani 1.000000 . . .
C6 C 0.407401(9) 0.885740(9) 0.222816(9) 0.0230(9) Uani 1.000000 . . .
C7 C 0.313187(9) 0.947193(9) 0.175509(9) 0.0205(9) Uani 1.000000 . . .
C8 C 0.207515(9) 1.002250(9) 0.212867(9) 0.0240(9) Uani 1.000000 . . .
C9 C 0.117412(9) 1.047467(9) 0.243666(9) 0.0254(9) Uani 1.000000 . . .
C10 C -0.268079(9) 1.193137(9) 0.406642(9) 0.0270(9) Uani 1.000000 . . .
C11 C -0.190174(9) 1.167790(9) 0.464118(9) 0.0355(9) Uani 1.000000 . . .
H11 H -0.118521(9) 1.158457(9) 0.449564(9) 0.0426(11) Uiso 1.000000 R . .
C12 C -0.218746(9) 1.156310(9) 0.543246(9) 0.0426(10) Uani 1.000000 . . .
H12 H -0.165870(9) 1.137746(9) 0.581660(9) 0.0511(12) Uiso 1.000000 R . .
C13 C -0.325166(9) 1.172341(9) 0.564974(9) 0.0440(10) Uani 1.000000 . . .
H13 H -0.344329(9) 1.165275(9) 0.618152(9) 0.0528(12) Uiso 1.000000 R . .
C14 C -0.403700(9) 1.198871(9) 0.508254(9) 0.0392(10) Uani 1.000000 . . .
H14 H -0.475714(9) 1.209996(9) 0.523305(9) 0.0470(12) Uiso 1.000000 R . .
C15 C -0.375640(9) 1.208966(9) 0.429089(9) 0.0294(9) Uani 1.000000 . . .
H15 H -0.428549(9) 1.226305(9) 0.390894(9) 0.0353(11) Uiso 1.000000 R . .
C16 C -0.233047(9) 1.387450(9) 0.210020(9) 0.0475(11) Uani 1.000000 . . .
H16 H -0.159602(9) 1.342183(9) 0.197712(9) 0.0570(13) Uiso 1.000000 R . .
C17 C -0.283145(9) 1.492106(9) 0.172511(9) 0.0624(11) Uani 1.000000 . . .
H17 H -0.243671(9) 1.515940(9) 0.133892(9) 0.0749(13) Uiso 1.000000 R . .
C18 C -0.389693(9) 1.561569(9) 0.190940(9) 0.0407(10) Uani 1.000000 . . .
H18 H -0.422938(9) 1.631857(9) 0.164738(9) 0.0488(12) Uiso 1.000000 R . .
C19 C -0.446564(9) 1.527017(9) 0.247853(9) 0.0384(10) Uani 1.000000 . . .
H19 H -0.518369(9) 1.574696(9) 0.262050(9) 0.0461(12) Uiso 1.000000 R . .
C1a C -0.398483(9) 1.421490(9) 0.284830(9) 0.0364(10) Uani 1.000000 . . .
H1a H -0.438720(9) 1.398292(9) 0.323217(9) 0.0437(12) Uiso 1.000000 R . .
C1b C -0.292386(9) 1.139936(9) 0.251430(9) 0.0280(9) Uani 1.000000 . . .
C1c C -0.287891(9) 1.038126(9) 0.280721(9) 0.0419(10) Uani 1.000000 . . .
H1c H -0.255131(9) 1.005601(9) 0.329049(9) 0.0503(12) Uiso 1.000000 R . .
C1d C -0.331236(9) 0.984519(9) 0.239276(9) 0.0605(10) Uani 1.000000 . . .
H1d H -0.328540(9) 0.916755(9) 0.260314(9) 0.0725(13) Uiso 1.000000 R . .
C20 C -0.378088(9) 1.029450(9) 0.167764(9) 0.0509(10) Uani 1.000000 . . .
H20 H -0.406743(9) 0.992413(9) 0.139909(9) 0.0610(12) Uiso 1.000000 R . .
C21 C -0.382602(9) 1.128961(9) 0.137441(9) 0.0513(10) Uani 1.000000 . . .
H21 H -0.414008(9) 1.159539(9) 0.088435(9) 0.0616(12) Uiso 1.000000 R . .
C22 C -0.340791(9) 1.185556(9) 0.178869(9) 0.0377(10) Uani 1.000000 . . .
H22 H -0.345329(9) 1.254018(9) 0.157858(9) 0.0453(12) Uiso 1.000000 R . .
C23 C 0.325430(9) 0.950730(9) 0.094073(9) 0.0213(9) Uani 1.000000 . . .
C24 C 0.644756(9) 0.799741(9) 0.020652(9) 0.0262(9) Uani 1.000000 . . .
C25 C 0.686143(9) 0.793563(9) -0.057002(9) 0.0332(9) Uani 1.000000 . . .
H25 H 0.637874(9) 0.826121(9) -0.098794(9) 0.0398(11) Uiso 1.000000 R . .
C26 C 0.799029(9) 0.738981(9) -0.071814(9) 0.0390(10) Uani 1.000000 . . .
H26 H 0.827574(9) 0.735251(9) -0.123308(9) 0.0468(12) Uiso 1.000000 R . .
C27 C 0.867393(9) 0.690886(9) -0.009485(9) 0.0349(10) Uani 1.000000 . . .
N28 N 0.988031(9) 0.631235(9) -0.025032(9) 0.0492(10) Uani 1.000000 . . .
O29 O 1.022683(9) 0.637146(9) -0.092401(9) 0.0670(10) Uani 1.000000 . . .
O30 O 1.047738(9) 0.579189(9) 0.030748(9) 0.0615(10) Uani 1.000000 . . .
C31 C 0.831048(9) 0.694442(9) 0.067802(9) 0.0395(10) Uani 1.000000 . . .
H31 H 0.880412(9) 0.659755(9) 0.108748(9) 0.0474(12) Uiso 1.000000 R . .
C32 C 0.718761(9) 0.751191(9) 0.082924(9) 0.0317(10) Uani 1.000000 . . .
H32 H 0.692040(9) 0.757234(9) 0.134868(9) 0.0381(11) Uiso 1.000000 R . .
C33 C 0.232586(9) 1.004349(9) 0.044514(9) 0.0223(9) Uani 1.000000 . . .
C34 C 0.152358(9) 1.047606(9) 0.004455(9) 0.0261(9) Uani 1.000000 . . .
C35 C 0.050441(9) 1.100706(9) -0.036972(9) 0.0266(9) Uani 0.719720(9) . . 1
C36 C -0.049969(9) 1.157649(9) 0.001813(9) 0.0380(9) Uani 0.719720(9) . . 1
H36 H -0.050814(9) 1.161097(9) 0.056083(9) 0.0456(11) Uiso 0.719720(9) R . 1
C37 C -0.148003(9) 1.208979(9) -0.037833(9) 0.0380(9) Uani 0.719720(9) . . 1
H37 H -0.214902(9) 1.244725(9) -0.010884(9) 0.0456(11) Uiso 0.719720(9) R . 1
C38 C -0.144502(9) 1.206047(9) -0.118996(9) 0.0358(10) Uani 0.719720(9) . . 1
C39 C -0.048120(9) 1.150447(9) -0.161005(9) 0.0431(11) Uani 0.719720(9) . . 1
H39 H -0.048270(9) 1.148312(9) -0.215368(9) 0.0517(13) Uiso 0.719720(9) R . 1
C40 C 0.050912(9) 1.096819(9) -0.118374(9) 0.0365(10) Uani 0.719720(9) . . 1
H40 H 0.117390(9) 1.058362(9) -0.144993(9) 0.0438(12) Uiso 0.719720(9) R . 1
C43 C 0.833423(9) 0.723054(9) 0.430321(9) 0.0388(10) Uani 1.000000 D . .
C44 C 0.762115(9) 0.824040(9) 0.456939(9) 0.0378(10) Uani 0.645020(9) . . 1
C45 C 0.809748(9) 0.890883(9) 0.474866(9) 0.0423(11) Uani 0.645020(9) . . 1
C46 C 0.920327(9) 0.863456(9) 0.457156(9) 0.0454(11) Uani 0.645020(9) . . 1
C47 C 0.989265(9) 0.766845(9) 0.423911(9) 0.0484(12) Uani 0.645020(9) . . 1
C48 C 0.946207(9) 0.695240(9) 0.409327(9) 0.0377(11) Uani 0.645020(9) . . 1
C49 C 0.741858(9) 0.567043(9) 0.484466(9) 0.0366(10) Uani 1.000000 . . .
C50 C 0.665877(9) 0.521541(9) 0.489727(9) 0.0320(11) Uani 0.614530(9) . . 1
H50 H 0.627798(9) 0.528396(9) 0.444274(9) 0.0384(13) Uiso 0.614530(9) R . 1
C52 C 0.765718(9) 0.509500(9) 0.629686(9) 0.0649(12) Uani 0.614530(9) . . 1
H52 H 0.797859(9) 0.508653(9) 0.676612(9) 0.0779(14) Uiso 0.614530(9) R . 1
C53 C 0.790376(9) 0.556723(9) 0.557099(9) 0.0457(10) Uani 0.614530(9) . . 1
H53 H 0.836696(9) 0.591873(9) 0.558179(9) 0.0548(13) Uiso 0.614530(9) R . 1
C54 C 0.882763(9) 0.520540(9) 0.352188(9) 0.0317(11) Uani 0.690180(9) . . 1
C55 C 0.932516(9) 0.413653(9) 0.389581(9) 0.0345(11) Uani 0.690180(9) . . 1
H55 H 0.908997(9) 0.398057(9) 0.440187(9) 0.0414(13) Uiso 0.690180(9) R . 1
C56 C 1.015788(9) 0.331888(9) 0.351861(9) 0.0465(11) Uani 0.690180(9) . . 1
H56 H 1.048533(9) 0.260708(9) 0.376717(9) 0.0559(13) Uiso 0.690180(9) R . 1
C57 C 1.051213(9) 0.355100(9) 0.276834(9) 0.0487(11) Uani 0.690180(9) . . 1
H57 H 1.107741(9) 0.299426(9) 0.251247(9) 0.0584(13) Uiso 0.690180(9) R . 1
C58 C 1.003476(9) 0.459539(9) 0.240139(9) 0.0531(11) Uani 0.690180(9) . . 1
H58 H 1.029804(9) 0.474688(9) 0.190411(9) 0.0637(14) Uiso 0.690180(9) R . 1
C59 C 0.915926(9) 0.543951(9) 0.275872(9) 0.0428(11) Uani 0.690180(9) . . 1
Cl1 Cl 0.532454(9) 0.955331(9) 0.594830(9) 0.0535(4) Uani 1.000000 . . .
Cl2 Cl 0.636733(9) 0.770181(9) 0.711547(9) 0.0948(7) Uani 1.000000 . . .
C1e C 0.619214(9) 0.901363(9) 0.676495(9) 0.0705(11) Uani 1.000000 . . .
H1ea H 0.691114(9) 0.900049(9) 0.661590(9) 0.0846(13) Uiso 1.000000 R . .
H1eb H 0.587961(9) 0.949644(9) 0.718513(9) 0.0846(13) Uiso 1.000000 R . .
N6 N -0.247391(9) 1.262686(9) -0.163210(9) 0.0606(11) Uani 0.719720(9) . . 1
O7 O -0.240336(9) 1.271131(9) -0.235372(9) 0.0825(11) Uani 0.719720(9) . . 1
C1f C 0.642084(9) 0.467125(9) 0.556504(9) 0.0502(12) Uani 0.614530(9) . . 1
H1f H 0.594863(9) 0.433107(9) 0.554734(9) 0.0602(14) Uiso 0.614530(9) R . 1
O8 O -0.334533(9) 1.298350(9) -0.124635(9) 0.0657(10) Uani 0.719720(9) . . 1
C48a C 0.937726(9) 0.700155(9) 0.456867(9) 0.0547(12) Uani 0.354980(9) . . 2
C47a C 0.971646(9) 0.764359(9) 0.494009(9) 0.0796(12) Uani 0.354980(9) . . 2
C46a C 0.896243(9) 0.864318(9) 0.517304(9) 0.0546(12) Uani 0.354980(9) . . 2
C45a C 0.788109(9) 0.889570(9) 0.503039(9) 0.0423(11) Uani 0.354980(9) D . 2
C44a C 0.765956(9) 0.812827(9) 0.470297(9) 0.0378(10) Uani 0.354980(9) . . 2
C57a C 1.084163(9) 0.446656(9) 0.245646(9) 0.0645(12) Uani 0.309820(9) . . 2
H57a H 1.146132(9) 0.406647(9) 0.215228(9) 0.0774(15) Uiso 0.309820(9) R . 2
C58a C 1.032758(9) 0.560896(9) 0.234126(9) 0.0564(12) Uani 0.309820(9) . . 2
H58a H 1.062677(9) 0.597565(9) 0.197239(9) 0.0677(15) Uiso 0.309820(9) R . 2
C59a C 0.937026(9) 0.621669(9) 0.276893(9) 0.0438(12) Uani 0.309820(9) . . 2
H59a H 0.901816(9) 0.697951(9) 0.266618(9) 0.0525(15) Uiso 0.309820(9) R . 2
C54a C 0.894758(9) 0.569633(9) 0.333806(9) 0.0323(12) Uani 0.309820(9) . . 2
C55a C 0.948828(9) 0.455718(9) 0.347699(9) 0.0368(12) Uani 0.309820(9) . . 2
H55a H 0.922351(9) 0.420012(9) 0.387892(9) 0.0442(15) Uiso 0.309820(9) R . 2
C56a C 1.041885(9) 0.393234(9) 0.302998(9) 0.0487(11) Uani 0.309820(9) . . 2
H56a H 1.074959(9) 0.316704(9) 0.311708(9) 0.0584(13) Uiso 0.309820(9) R . 2
C52a C 0.751164(9) 0.486140(9) 0.608340(9) 0.0542(12) Uani 0.385470(9) . . 2
H52a H 0.769660(9) 0.476377(9) 0.661186(9) 0.0651(15) Uiso 0.385470(9) R . 2
C53a C 0.781092(9) 0.560780(9) 0.559643(9) 0.0457(10) Uani 0.385470(9) . . 2
H53a H 0.819584(9) 0.598695(9) 0.574567(9) 0.0548(13) Uiso 0.385470(9) R . 2
C4a C 0.697047(9) 0.424639(9) 0.587377(9) 0.0426(12) Uani 0.385470(9) . . 2
H4a H 0.682467(9) 0.376498(9) 0.624822(9) 0.0512(14) Uiso 0.385470(9) R . 2
C1h C 0.665390(9) 0.436916(9) 0.509254(9) 0.0509(12) Uani 0.385470(9) . . 2
H1h H 0.627700(9) 0.398136(9) 0.494482(9) 0.0611(15) Uiso 0.385470(9) R . 2
C50a C 0.690364(9) 0.507687(9) 0.452999(9) 0.0370(12) Uani 0.385470(9) . . 2
H50a H 0.674642(9) 0.515192(9) 0.399740(9) 0.0444(14) Uiso 0.385470(9) R . 2
C35a C 0.063830(9) 1.101437(9) -0.051353(9) 0.0266(9) Uani 0.280280(9) . . 2
C36a C -0.041915(9) 1.154821(9) -0.018784(9) 0.0380(9) Uani 0.280280(9) . . 2
H36a H -0.054370(9) 1.158261(9) 0.035437(9) 0.0456(11) Uiso 0.280280(9) R . 2
C37a C -0.128913(9) 1.203287(9) -0.072403(9) 0.0380(9) Uani 0.280280(9) . . 2
H37a H -0.201587(9) 1.240921(9) -0.054386(9) 0.0456(11) Uiso 0.280280(9) R . 2
C38a C -0.105471(9) 1.194485(9) -0.151707(9) 0.0358(10) Uani 0.280280(9) . . 2
C39a C -0.001193(9) 1.136577(9) -0.182161(9) 0.0431(11) Uani 0.280280(9) . . 2
H39a H 0.010366(9) 1.130449(9) -0.236203(9) 0.0517(13) Uiso 0.280280(9) R . 2
C40a C 0.086404(9) 1.087492(9) -0.131270(9) 0.0365(10) Uani 0.280280(9) . . 2
H40a H 0.158084(9) 1.046488(9) -0.149799(9) 0.0438(12) Uiso 0.280280(9) R . 2
N6a N -0.194792(9) 1.239464(9) -0.211494(9) 0.0606(11) Uani 0.280280(9) . . 2
O8a O -0.289375(9) 1.284846(9) -0.185345(9) 0.0657(10) Uani 0.280280(9) . . 2
O7a O -0.167535(9) 1.236592(9) -0.281115(9) 0.0825(11) Uani 0.280280(9) . . 2
Cl3 Cl 0.460063(9) 0.391598(9) 0.021743(9) 0.1456(11) Uani 0.429030(9) . . 1
Cl4 Cl 0.296975(9) 0.463938(9) 0.151952(9) 0.0861(9) Uani 0.429030(9) . . 1
Cl6 Cl 0.290675(9) 0.484001(9) 0.082803(9) 0.0828(11) Uani 0.270970(9) . . 2
Cl5 Cl 0.487186(9) 0.375570(9) 0.020676(9) 0.0779(11) Uani 0.270970(9) . . 2
C1g C 0.407732(9) 0.435397(9) 0.104375(9) 0.0994(12) Uani 0.429030(9) . U 1
C1i C 0.399534(9) 0.488685(9) 0.048744(9) 0.0994(12) Uani 0.270970(9) . U 2
H1ga H 0.461963(9) 0.383377(9) 0.141396(9) 0.1192(15) Uiso 0.429030(9) R . 1
H1gb H 0.417433(9) 0.502804(9) 0.103114(9) 0.1192(15) Uiso 0.429030(9) R . 1
H1ia H 0.381886(9) 0.544694(9) 0.004340(9) 0.1192(15) Uiso 0.270970(9) R . 2
H1ib H 0.432159(9) 0.510461(9) 0.088885(9) 0.1192(15) Uiso 0.270970(9) R . 2
H44a H 0.692487(9) 0.823210(9) 0.476100(9) 0.0454(12) Uiso 0.354980(9) R . 2
H44 H 0.686100(9) 0.845362(9) 0.462360(9) 0.0454(12) Uiso 0.645020(9) R . 1
H45 H 0.767157(9) 0.954918(9) 0.499062(9) 0.0507(13) Uiso 0.645020(9) R . 1
H45a H 0.731355(9) 0.956570(9) 0.515117(9) 0.0507(13) Uiso 0.354980(9) R . 2
H46a H 0.917127(9) 0.911187(9) 0.540948(9) 0.0655(15) Uiso 0.354980(9) R . 2
H46 H 0.949797(9) 0.911489(9) 0.467890(9) 0.0545(13) Uiso 0.645020(9) R . 1
H47a H 1.046522(9) 0.740282(9) 0.503671(9) 0.0956(15) Uiso 0.354980(9) R . 2
H47 H 1.063194(9) 0.751054(9) 0.411784(9) 0.0581(14) Uiso 0.645020(9) R . 1
H48 H 0.989665(9) 0.630364(9) 0.386353(9) 0.0452(13) Uiso 0.645020(9) R . 1
H48a H 0.992619(9) 0.630651(9) 0.447977(9) 0.0656(15) Uiso 0.354980(9) R . 2

loop_
_atom_site_aniso_label
_atom_site_aniso_U_11
_atom_site_aniso_U_22
_atom_site_aniso_U_33
_atom_site_aniso_U_12
_atom_site_aniso_U_13
_atom_site_aniso_U_23
Au1 0.01587(13) 0.03832(16) 0.02500(14) -0.00167(11) -0.00677(10) -0.00229(11)
Au2 0.01329(12) 0.02801(14) 0.02493(14) -0.00256(10) 0.00111(9) -0.00089(10)
P1 0.0145(6) 0.0279(7) 0.0222(8) -0.0051(6) 0.0012(6) -0.0023(6)
P2 0.0182(7) 0.0377(8) 0.0280(8) 0.0014(6) -0.0090(6) -0.0066(7)
C1 0.0223(12) 0.0231(12) 0.0230(19) -0.0078(11) -0.0015(14) -0.0035(15)
C2 0.0233(12) 0.0220(12) 0.026(2) -0.0104(11) -0.0016(14) 0.0009(15)
C3 0.0159(11) 0.0211(12) 0.027(2) -0.0076(11) -0.0062(14) -0.0048(15)
C4 0.0320(13) 0.0646(13) 0.068(2) 0.0056(13) 0.0130(17) 0.0250(18)
C5 0.0229(12) 0.0283(12) 0.0232(19) -0.0058(11) 0.0090(14) -0.0083(15)
C6 0.0218(12) 0.0295(12) 0.0149(19) -0.0080(11) 0.0011(14) -0.0036(15)
C7 0.0147(11) 0.0211(12) 0.0254(19) -0.0065(11) -0.0046(14) -0.0033(14)
C8 0.0144(11) 0.0280(12) 0.026(2) -0.0058(11) -0.0060(14) -0.0010(15)
C9 0.0161(12) 0.0298(12) 0.026(2) -0.0057(11) -0.0001(14) -0.0005(15)
C10 0.0214(12) 0.0347(12) 0.026(2) -0.0126(11) 0.0017(14) -0.0036(15)
C11 0.0216(12) 0.0585(12) 0.027(2) -0.0179(11) -0.0044(15) -0.0017(16)
C12 0.0501(12) 0.0599(12) 0.025(2) -0.0320(12) 0.0002(15) 0.0038(16)
C13 0.0539(12) 0.0583(12) 0.030(2) -0.0350(12) 0.0185(16) -0.0119(16)
C14 0.0334(12) 0.0511(12) 0.037(2) -0.0223(12) 0.0137(15) -0.0094(16)
C15 0.0192(12) 0.0350(12) 0.030(2) -0.0078(11) 0.0032(15) -0.0058(15)
C16 0.0256(12) 0.0309(12) 0.075(2) -0.0070(12) 0.0099(16) 0.0091(16)
C17 0.0405(12) 0.0287(12) 0.107(2) -0.0126(12) 0.0176(17) 0.0165(17)
C18 0.0344(12) 0.0260(12) 0.057(2) -0.0091(12) -0.0042(16) -0.0011(16)
C19 0.0189(12) 0.0331(12) 0.045(2) 0.0063(12) -0.0028(15) -0.0035(16)
C1a 0.0241(12) 0.0350(12) 0.038(2) -0.0033(12) 0.0063(15) 0.0004(16)
C1b 0.0231(12) 0.0366(12) 0.027(2) -0.0145(11) 0.0028(15) -0.0097(15)
C1c 0.0591(12) 0.0371(12) 0.032(2) -0.0240(12) 0.0046(16) -0.0012(16)
C1d 0.0879(13) 0.0529(12) 0.059(2) -0.0461(12) 0.0212(17) -0.0246(16)
C20 0.0475(12) 0.0542(12) 0.060(2) -0.0245(12) 0.0098(16) -0.0359(16)
C21 0.0492(12) 0.0537(13) 0.048(2) -0.0139(12) -0.0089(16) -0.0212(16)
C22 0.0390(12) 0.0350(12) 0.038(2) -0.0129(12) -0.0073(15) -0.0058(16)
C23 0.0145(11) 0.0223(12) 0.0231(19) -0.0045(11) -0.0041(14) 0.0016(15)
C24 0.0204(12) 0.0206(12) 0.037(2) -0.0086(11) 0.0057(15) -0.0061(15)
C25 0.0308(12) 0.0349(12) 0.036(2) -0.0154(11) 0.0032(15) -0.0097(15)
C26 0.0327(12) 0.0468(12) 0.048(2) -0.0245(11) 0.0188(15) -0.0246(16)
C27 0.0207(12) 0.0238(12) 0.061(2) -0.0095(11) 0.0094(15) -0.0115(16)
N28 0.0272(12) 0.0345(12) 0.085(2) -0.0117(11) 0.0201(15) -0.0200(16)
O29 0.0372(12) 0.0706(12) 0.095(2) -0.0253(11) 0.0327(15) -0.0255(16)
O30 0.0240(11) 0.0432(12) 0.109(2) -0.0064(11) 0.0066(15) -0.0125(16)
C31 0.0236(12) 0.0312(12) 0.058(2) -0.0093(11) -0.0015(16) 0.0079(16)
C32 0.0297(12) 0.0239(12) 0.040(2) -0.0115(11) 0.0051(15) -0.0005(15)
C33 0.0228(12) 0.0197(12) 0.0230(19) -0.0078(11) -0.0029(14) 0.0000(14)
C34 0.0285(12) 0.0228(12) 0.027(2) -0.0106(11) -0.0025(15) -0.0025(15)
C35 0.0277(12) 0.0256(12) 0.030(2) -0.0157(11) -0.0164(15) 0.0114(15)
C36 0.0261(11) 0.0377(12) 0.051(2) -0.0159(11) -0.0041(15) 0.0040(15)
C37 0.0261(11) 0.0377(12) 0.051(2) -0.0159(11) -0.0041(15) 0.0040(15)
C38 0.0279(12) 0.0237(12) 0.060(2) -0.0146(12) -0.0245(16) 0.0080(16)
C39 0.0577(13) 0.0371(12) 0.038(2) -0.0238(12) -0.0240(16) 0.0131(16)
C40 0.0308(12) 0.0366(12) 0.037(2) -0.0092(12) -0.0098(16) 0.0009(16)
C43 0.0202(12) 0.0330(12) 0.055(2) -0.0051(11) -0.0136(15) 0.0116(16)
C44 0.0422(12) 0.0459(12) 0.027(2) -0.0202(12) -0.0176(16) 0.0061(16)
C45 0.0477(12) 0.0361(12) 0.040(2) -0.0173(12) -0.0136(17) 0.0120(17)
C46 0.0579(13) 0.0358(13) 0.047(2) -0.0246(12) -0.0268(17) 0.0117(17)
C47 0.0146(12) 0.0432(13) 0.079(2) -0.0054(12) -0.0038(17) -0.0014(18)
C48 0.0250(12) 0.0432(13) 0.047(2) -0.0157(12) -0.0049(17) -0.0047(17)
C49 0.0266(12) 0.0299(12) 0.047(2) -0.0064(11) -0.0171(15) 0.0084(16)
C50 0.0129(12) 0.0480(13) 0.028(2) -0.0092(12) -0.0041(16) 0.0088(17)
C52 0.0207(13) 0.1208(13) 0.028(2) -0.0145(13) -0.0042(17) 0.0270(18)
C53 0.0207(12) 0.0505(13) 0.045(2) 0.0036(12) -0.0003(16) -0.0009(16)
C54 0.0245(12) 0.0369(13) 0.022(2) 0.0003(12) -0.0068(16) -0.0091(17)
C55 0.0273(12) 0.0362(13) 0.030(2) -0.0013(12) -0.0121(16) -0.0071(17)
C56 0.0364(13) 0.0517(13) 0.038(2) -0.0030(13) -0.0143(17) -0.0109(17)
C57 0.0303(12) 0.0660(13) 0.033(2) 0.0017(13) -0.0030(17) -0.0295(17)
C58 0.0590(13) 0.0620(13) 0.028(2) -0.0157(13) 0.0100(17) -0.0123(17)
C59 0.0309(13) 0.0582(13) 0.034(2) -0.0129(12) -0.0017(17) -0.0085(17)
Cl1 0.0495(8) 0.0713(9) 0.0412(10) -0.0270(8) -0.0068(8) -0.0017(9)
Cl2 0.0601(10) 0.0647(10) 0.1318(18) -0.0080(9) -0.0113(12) 0.0282(12)
C1e 0.0859(13) 0.0478(13) 0.073(2) -0.0176(12) -0.0375(17) -0.0098(17)
N6 0.0410(12) 0.0298(12) 0.110(2) -0.0163(12) -0.0472(16) 0.0298(17)
O7 0.0621(12) 0.0803(13) 0.099(2) -0.0297(12) -0.0578(16) 0.0455(17)
C1f 0.0250(13) 0.0411(13) 0.071(2) -0.0068(12) -0.0049(17) 0.0184(17)
O8 0.0284(12) 0.0364(12) 0.130(2) -0.0097(11) -0.0368(16) 0.0049(17)
C48a 0.0395(13) 0.0209(13) 0.094(3) -0.0012(13) -0.0082(18) -0.0110(18)
C47a 0.0277(13) 0.0710(13) 0.144(3) -0.0183(13) -0.0133(18) -0.0275(18)
C46a 0.0268(13) 0.0275(13) 0.115(3) -0.0137(13) -0.0290(18) -0.0043(18)
C45a 0.0477(12) 0.0361(12) 0.040(2) -0.0173(12) -0.0136(17) 0.0120(17)
C44a 0.0422(12) 0.0459(12) 0.027(2) -0.0202(12) -0.0176(16) 0.0061(16)
C57a 0.0187(13) 0.1153(13) 0.056(3) -0.0146(13) 0.0053(18) -0.0546(18)
C58a 0.0220(13) 0.0740(13) 0.047(3) 0.0051(13) 0.0019(18) -0.0117(18)
C59a 0.0286(13) 0.0442(13) 0.034(3) 0.0034(13) 0.0130(18) 0.0071(18)
C54a 0.0310(13) 0.0268(13) 0.033(2) -0.0039(13) -0.0237(18) 0.0001(18)
C55a 0.0516(13) 0.0337(13) 0.029(2) -0.0206(13) -0.0149(18) -0.0005(18)
C56a 0.0303(12) 0.0660(13) 0.033(2) 0.0017(13) -0.0030(17) -0.0295(17)
C52a 0.0647(13) 0.0413(13) 0.038(2) -0.0055(13) -0.0317(18) 0.0184(18)
C53a 0.0207(12) 0.0505(13) 0.045(2) 0.0036(12) -0.0003(16) -0.0009(16)
C4a 0.0449(13) 0.0239(13) 0.059(3) -0.0166(13) 0.0038(18) 0.0015(18)
C1h 0.0676(13) 0.0398(13) 0.049(2) -0.0271(13) -0.0051(18) 0.0008(18)
C50a 0.0334(13) 0.0210(13) 0.044(2) -0.0026(13) 0.0072(18) 0.0065(18)
C35a 0.0277(12) 0.0256(12) 0.030(2) -0.0157(11) -0.0164(15) 0.0114(15)
C36a 0.0261(11) 0.0377(12) 0.051(2) -0.0159(11) -0.0041(15) 0.0040(15)
C37a 0.0261(11) 0.0377(12) 0.051(2) -0.0159(11) -0.0041(15) 0.0040(15)
C38a 0.0279(12) 0.0237(12) 0.060(2) -0.0146(12) -0.0245(16) 0.0080(16)
C39a 0.0577(13) 0.0371(12) 0.038(2) -0.0238(12) -0.0240(16) 0.0131(16)
C40a 0.0308(12) 0.0366(12) 0.037(2) -0.0092(12) -0.0098(16) 0.0009(16)
N6a 0.0410(12) 0.0298(12) 0.110(2) -0.0163(12) -0.0472(16) 0.0298(17)
O8a 0.0284(12) 0.0364(12) 0.130(2) -0.0097(11) -0.0368(16) 0.0049(17)
O7a 0.0621(12) 0.0803(13) 0.099(2) -0.0297(12) -0.0578(16) 0.0455(17)
Cl3 0.2658(13) 0.1414(12) 0.113(2) -0.1670(12) 0.0285(17) -0.0234(17)
Cl4 0.1672(12) 0.0896(12) 0.0478(19) -0.0996(11) 0.0229(15) -0.0164(14)
Cl6 0.0452(12) 0.0164(12) 0.182(2) -0.0029(12) -0.0420(17) -0.0097(17)
Cl5 0.1645(13) 0.0209(12) 0.035(2) -0.0261(12) -0.0134(17) 0.0023(16)
C1g 0.1959(13) 0.0203(13) 0.072(3) -0.0312(13) -0.0508(18) 0.0013(18)
C1i 0.1959(13) 0.0203(13) 0.072(3) -0.0312(13) -0.0508(18) 0.0013(18)

loop_
_atom_type_symbol
_atom_type_scat_dispersion_real
_atom_type_scat_dispersion_imag
_atom_type_scat_Cromer_Mann_a1
_atom_type_scat_Cromer_Mann_a2
_atom_type_scat_Cromer_Mann_a3
_atom_type_scat_Cromer_Mann_a4
_atom_type_scat_Cromer_Mann_b1
_atom_type_scat_Cromer_Mann_b2
_atom_type_scat_Cromer_Mann_b3
_atom_type_scat_Cromer_Mann_b4
_atom_type_scat_Cromer_Mann_c
_atom_type_scat_source
_atom_type_scat_dispersion_source
C 0.00347 0.00161 2.31000 1.02000 1.58860 0.86500 20.84390 10.20750 0.56870 51.65120 0.215599998832 'International Tables Volume C Table 6.1.1.4 (pp. 500-502)' 'Henke, Gullikson and Davis, At. Data and Nucl. Data Tables, 1993, 54, 2'
Cl 0.14873 0.16029 11.46040 7.19640 6.25560 1.64550 0.01040 1.16620 18.51940 47.77840 -9.55739974976 'International Tables Volume C Table 6.1.1.4 (pp. 500-502)' 'Henke, Gullikson and Davis, At. Data and Nucl. Data Tables, 1993, 54, 2'
H 0.00000 0.00000 0.49300 0.32291 0.14019 0.04081 10.51090 26.12570 3.14236 57.79970 0.0030380000826 'International Tables Volume C Table 6.1.1.4 (pp. 500-502)' 'Henke, Gullikson and Davis, At. Data and Nucl. Data Tables, 1993, 54, 2'
O 0.01158 0.00611 3.04850 2.28680 1.54630 0.86700 13.27710 5.70110 0.32390 32.90890 0.250800013542 'International Tables Volume C Table 6.1.1.4 (pp. 500-502)' 'Henke, Gullikson and Davis, At. Data and Nucl. Data Tables, 1993, 54, 2'
N 0.00653 0.00323 12.21260 3.13220 2.01250 1.16630 0.00570 9.89330 28.99750 0.58260 -11.5290002823 'International Tables Volume C Table 6.1.1.4 (pp. 500-502)' 'Henke, Gullikson and Davis, At. Data and Nucl. Data Tables, 1993, 54, 2'
P 0.10434 0.09671 6.43450 4.17910 1.78000 1.49080 1.90670 27.15700 0.52600 68.16450 1.11489999294 'International Tables Volume C Table 6.1.1.4 (pp. 500-502)' 'Henke, Gullikson and Davis, At. Data and Nucl. Data Tables, 1993, 54, 2'
Au -1.84507 8.87037 16.88190 18.59130 25.55820 5.86000 0.46110 8.62160 1.48260 36.39560 12.0657997131 'International Tables Volume C Table 6.1.1.4 (pp. 500-502)' 'Henke, Gullikson and Davis, At. Data and Nucl. Data Tables, 1993, 54, 2'

loop_
_geom_angle_atom_site_label_1
_geom_angle_atom_site_label_2
_geom_angle_atom_site_label_3
_geom_angle
C5 Au1 P2 178.300(8)
C9 Au2 P1 173.413(9)
C3 P1 Au2 113.287(8)
C10 P1 Au2 115.562(8)
C10 P1 C3 108.833(8)
C1b P1 Au2 108.642(7)
C1b P1 C3 104.464(9)
C1b P1 C10 105.152(9)
C43 P2 Au1 111.113(7)
C49 P2 Au1 111.684(8)
C49 P2 C43 107.636(10)
C23 C1 C2 174.246(16)
C24 C2 C1 174.606(16)
C16 C3 P1 118.068(8)
C1a C3 P1 123.824(11)
C1a C3 C16 117.932(10)
C52 C4 H4 119.042(9)
C1f C4 H4 119.042(8)
C1f C4 C52 121.917(13)
C6 C5 Au1 178.531(13)
C7 C6 C5 178.031(15)
C8 C7 C6 119.313(13)
C23 C7 C6 119.327(10)
C23 C7 C8 121.349(11)
C9 C8 C7 178.624(16)
C8 C9 Au2 170.925(14)
C11 C10 P1 118.498(10)
C15 C10 P1 122.009(12)
C15 C10 C11 119.492(13)
H11 C11 C10 119.92(2)
C12 C11 C10 120.154(12)
C12 C11 H11 119.923(7)
H12 C12 C11 119.991(7)
C13 C12 C11 120.017(13)
C13 C12 H12 119.99(2)
H13 C13 C12 119.86(2)
C14 C13 C12 120.276(14)
C14 C13 H13 119.86(2)
H14 C14 C13 119.92(2)
C15 C14 C13 120.164(12)
C15 C14 H14 119.918(7)
C14 C15 C10 119.883(13)
H15 C15 C10 120.06(2)
H15 C15 C14 120.058(7)
H16 C16 C3 119.813(5)
C17 C16 C3 120.374(10)
C17 C16 H16 119.813(7)
H17 C17 C16 119.411(7)
C18 C17 C16 121.178(13)
C18 C17 H17 119.411(8)
H18 C18 C17 120.37(2)
C19 C18 C17 119.260(11)
C19 C18 H18 120.370(5)
H19 C19 C18 119.837(5)
C1a C19 C18 120.326(10)
C1a C19 H19 119.837(7)
C19 C1a C3 120.849(13)
H1a C1a C3 119.576(8)
H1a C1a C19 119.576(7)
C1c C1b P1 120.348(11)
C22 C1b P1 121.370(11)
C22 C1b C1c 118.087(14)
H1c C1c C1b 119.58(2)
C1d C1c C1b 120.841(13)
C1d C1c H1c 119.580(7)
H1d C1d C1c 119.600(7)
C20 C1d C1c 120.800(12)
C20 C1d H1d 119.60(2)
H20 C20 C1d 120.283(8)
C21 C20 C1d 119.434(14)
C21 C20 H20 120.28(2)
H21 C21 C20 119.60(2)
C22 C21 C20 120.796(13)
C22 C21 H21 119.602(7)
C21 C22 C1b 120.031(12)
H22 C22 C1b 119.98(2)
H22 C22 C21 119.984(7)
C7 C23 C1 118.433(11)
C33 C23 C1 120.242(13)
C33 C23 C7 121.324(11)
C25 C24 C2 122.017(12)
C32 C24 C2 118.731(13)
C32 C24 C25 119.244(10)
H25 C25 C24 120.006(6)
C26 C25 C24 119.989(12)
C26 C25 H25 120.01(2)
H26 C26 C25 120.68(2)
C27 C26 C25 118.632(13)
C27 C26 H26 120.684(7)
N28 C27 C26 118.857(13)
C31 C27 C26 123.695(10)
C31 C27 N28 117.447(12)
O29 N28 C27 118.116(12)
O30 N28 C27 118.359(13)
O30 N28 O29 123.523(12)
H31 C31 C27 121.074(6)
C32 C31 C27 117.852(12)
C32 C31 H31 121.07(2)
C31 C32 C24 120.542(13)
H32 C32 C24 119.729(7)
H32 C32 C31 119.73(2)
C34 C33 C23 177.583(15)
C40 C35 C36 118.636(11)
H36 C36 C35 119.097(9)
C37 C36 C35 121.806(14)
C37 C36 H36 119.097(8)
H37 C37 C36 120.897(8)
C38 C37 C36 118.206(11)
C38 C37 H37 120.897(6)
C39 C38 C37 122.962(11)
N6 C38 C37 119.457(10)
N6 C38 C39 117.573(13)
H39 C39 C38 121.283(8)
C40 C39 C38 117.433(14)
C40 C39 H39 121.283(8)
C39 C40 C35 120.909(11)
H40 C40 C35 119.545(6)
H40 C40 C39 119.545(8)
C48 C43 C44 123.083(13)
C44a C43 C48a 102.080(13)
H44 C44 C45 121.702(6)
C46 C45 C44 120.410(11)
H45 C45 C44 119.795(6)
H45 C45 C46 119.795(8)
C47 C46 C45 122.500(13)
H46 C46 C45 118.750(8)
H46 C46 C47 118.750(8)
C48 C47 C46 118.701(11)
H47 C47 C46 120.649(8)
H47 C47 C48 120.649(6)
H48 C48 C47 121.003(6)
C53 C49 C50 112.427(13)
C50a C49 C53a 131.848(13)
C1f C50 H50 117.213(9)
H52 C52 C4 122.117(9)
C53 C52 C4 115.767(14)
C53 C52 H52 122.117(9)
H53 C53 C52 117.368(9)
C59 C54 C55 120.256(11)
H55 C55 C54 119.943(8)
C56 C55 C54 120.114(13)
C56 C55 H55 119.943(8)
H56 C56 C55 120.003(8)
C57 C56 C55 119.993(11)
C57 C56 H56 120.003(6)
H57 C57 C56 119.894(6)
C58 C57 C56 120.212(11)
C58 C57 H57 119.894(8)
H58 C58 C57 119.385(8)
C59 C58 C57 121.230(13)
C59 C58 H58 119.385(8)
C58 C59 C54 118.092(10)
Cl2 C1e Cl1 112.928(11)
H1ea C1e Cl1 109.000(6)
H1ea C1e Cl2 109.000(5)
H1eb C1e Cl1 109.000(5)
H1eb C1e Cl2 109.000(7)
H1eb C1e H1ea 107.8
O7 N6 C38 118.045(11)
O8 N6 C38 117.145(14)
O8 N6 O7 124.810(13)
C50 C1f C4 117.948(13)
H1f C1f C4 121.026(8)
H1f C1f C50 121.026(9)
H48a C48a C47a 115.182(6)
C46a C47a C48a 120.604(11)
H47a C47a C48a 119.698(6)
H47a C47a C46a 119.698(9)
C45a C46a C47a 114.813(13)
H46a C46a C47a 122.593(9)
H46a C46a C45a 122.593(8)
C44a C45a C46a 117.895(10)
H45a C45a C46a 121.052(8)
H45a C45a C44a 121.052(6)
H44a C44a C45a 114.295(6)
C58a C57a H57a 120.509(8)
C56a C57a H57a 120.509(6)
C56a C57a C58a 118.982(11)
H58a C58a C57a 119.434(8)
C59a C58a C57a 121.131(13)
C59a C58a H58a 119.434(7)
H59a C59a C58a 119.873(7)
C54a C59a C58a 120.253(10)
C54a C59a H59a 119.873(6)
C55a C54a C59a 118.621(11)
H55a C55a C54a 119.096(8)
C56a C55a C54a 121.808(13)
C56a C55a H55a 119.096(7)
C55a C56a C57a 119.085(10)
H56a C56a C57a 120.458(6)
H56a C56a C55a 120.458(7)
C53a C52a H52a 115.898(9)
C4a C52a H52a 115.898(8)
C4a C52a C53a 128.204(14)
H53a C53a C52a 126.619(9)
H4a C4a C52a 120.632(8)
C1h C4a C52a 118.735(13)
C1h C4a H4a 120.632(8)
H1h C1h C4a 119.988(8)
C50a C1h C4a 120.023(14)
C50a C1h H1h 119.988(9)
H50a C50a C1h 122.921(9)
C40a C35a C36a 124.275(12)
H36a C36a C35a 121.911(9)
C37a C36a C35a 116.178(13)
C37a C36a H36a 121.911(8)
H37a C37a C36a 120.383(8)
C38a C37a C36a 119.234(10)
C38a C37a H37a 120.383(6)
C39a C38a C37a 123.543(12)
N6a C38a C37a 121.866(10)
N6a C38a C39a 114.365(13)
H39a C39a C38a 120.574(9)
C40a C39a C38a 118.853(14)
C40a C39a H39a 120.574(8)
C39a C40a C35a 117.713(10)
H40a C40a C35a 121.144(6)
H40a C40a C39a 121.144(8)
O8a N6a C38a 115.812(14)
O7a N6a C38a 118.222(11)
O7a N6a O8a 125.637(14)
Cl4 C1g Cl3 138.472(13)
H1ga C1g Cl3 102.476(5)
H1ga C1g Cl4 102.476(7)
H1gb C1g Cl3 102.476(7)
H1gb C1g Cl4 102.476(7)
H1gb C1g H1ga 104.9
Cl5 C1i Cl6 113.205(11)
H1ia C1i Cl6 108.936(6)
H1ia C1i Cl5 108.936(7)
H1ib C1i Cl6 108.936(8)
H1ib C1i Cl5 108.936(8)
H1ib C1i H1ia 107.8

loop_
_geom_bond_atom_site_label_1
_geom_bond_atom_site_label_2
_geom_bond_distance
Au1 P2 2.26756(18)
Au1 C5 1.98348(17)
Au2 P1 2.27130(18)
Au2 C9 1.98672(17)
P1 C3 1.81273(18)
P1 C10 1.8196(2)
P1 C1b 1.8213(2)
P2 C43 1.8029(2)
P2 C49 1.7881(2)
P2 C54 1.82962(17)
P2 C54a 1.82767(18)
C1 C2 1.20178(16)
C1 C23 1.42248(17)
C2 C24 1.42417(16)
C3 C16 1.3718(2)
C3 C1a 1.38822(15)
C4 H4 0.9300
C4 C52 1.3809(2)
C4 C1f 1.3904(2)
C5 C6 1.21201(17)
C6 C7 1.41879(18)
C7 C8 1.42512(17)
C7 C23 1.3836(2)
C8 C9 1.20427(17)
C10 C11 1.3851(2)
C10 C15 1.39167(18)
C11 H11 0.9300
C11 C12 1.3855(2)
C12 H12 0.9300
C12 C13 1.37381(18)
C13 H13 0.9300
C13 C14 1.3792(2)
C14 H14 0.9300
C14 C15 1.3823(2)
C15 H15 0.9300
C16 H16 0.9300
C16 C17 1.37533(17)
C17 H17 0.9300
C17 C18 1.36401(15)
C18 H18 0.9300
C18 C19 1.3551(2)
C19 H19 0.9300
C19 C1a 1.37923(17)
C1a H1a 0.9300
C1b C1c 1.38469(19)
C1b C22 1.3861(2)
C1c H1c 0.9300
C1c C1d 1.3746(2)
C1d H1d 0.9300
C1d C20 1.3622(2)
C20 H20 0.9300
C20 C21 1.36039(19)
C21 H21 0.9300
C21 C22 1.3917(2)
C22 H22 0.9300
C23 C33 1.41771(18)
C24 C25 1.3954(2)
C24 C32 1.4011(2)
C25 H25 0.9300
C25 C26 1.38390(16)
C26 H26 0.9300
C26 C27 1.3607(2)
C27 N28 1.47973(16)
C27 C31 1.3703(2)
N28 O29 1.2148(2)
N28 O30 1.22658(19)
C31 H31 0.9300
C31 C32 1.38086(16)
C32 H32 0.9300
C33 C34 1.19518(18)
C34 C35 1.43012(18)
C34 C35a 1.44602(19)
C35 C36 1.39010(17)
C35 C40 1.3931(2)
C36 H36 0.9300
C36 C37 1.37402(18)
C37 H37 0.9300
C37 C38 1.3847(2)
C38 C39 1.37708(17)
C38 N6 1.46653(18)
C39 H39 0.9300
C39 C40 1.41155(18)
C40 H40 0.9300
C43 C44 1.38998(17)
C43 C48 1.41769(18)
C43 C48a 1.38854(19)
C43 C44a 1.38021(18)
C44 C45 1.3766(2)
C44 H44 0.9300
C45 C46 1.38022(18)
C45 H45 0.9300
C46 C47 1.38898(17)
C46 H46 0.9300
C47 C48 1.3706(2)
C47 H47 0.9300
C48 H48 0.9300
C49 C50 1.3884(2)
C49 C53 1.4019(2)
C49 C53a 1.3973(2)
C49 C50a 1.4229(2)
C50 H50 0.9300
C50 C1f 1.3772(2)
C52 H52 0.9300
C52 C53 1.4107(2)
C53 H53 0.9299
C54 C55 1.39744(17)
C54 C59 1.3909(2)
C55 H55 0.9300
C55 C56 1.36851(17)
C56 H56 0.9300
C56 C57 1.3819(2)
C57 H57 0.9300
C57 C58 1.36575(17)
C58 H58 0.9300
C58 C59 1.39560(16)
Cl1 C1e 1.7543(2)
Cl2 C1e 1.72255(19)
C1e H1ea 0.9700
C1e H1eb 0.9700
N6 O7 1.2226(2)
N6 O8 1.22603(18)
C1f H1f 0.9300
C48a C47a 1.3629(2)
C48a H48a 0.9300
C47a C46a 1.37379(16)
C47a H47a 0.9300
C46a C45a 1.36739(19)
C46a H46a 0.9300
C45a C44a 1.3740(2)
C45a H45a 0.9300
C44a H44a 0.9300
C57a H57a 0.9300
C57a C58a 1.38726(17)
C57a C56a 1.3815(2)
C58a H58a 0.9300
C58a C59a 1.39399(17)
C59a H59a 0.9300
C59a C54a 1.3653(2)
C54a C55a 1.38756(17)
C55a H55a 0.9300
C55a C56a 1.39608(17)
C56a H56a 0.9300
C52a H52a 0.9300
C52a C53a 1.4051(2)
C52a C4a 1.3994(2)
C53a H53a 0.9300
C4a H4a 0.9300
C4a C1h 1.3948(2)
C1h H1h 0.9300
C1h C50a 1.4018(2)
C50a H50a 0.9300
C35a C36a 1.38914(17)
C35a C40a 1.3901(2)
C36a H36a 0.9300
C36a C37a 1.40400(19)
C37a H37a 0.9300
C37a C38a 1.3723(2)
C38a C39a 1.36976(16)
C38a N6a 1.4952(2)
C39a H39a 0.9300
C39a C40a 1.37983(19)
C40a H40a 0.9300
N6a O8a 1.22019(16)
N6a O7a 1.2164(2)
Cl3 C1g 1.5862(2)
Cl4 C1g 1.55262(18)
Cl6 C1i 1.55298(19)
Cl5 C1i 1.57421(17)
C1g H1ga 0.9700
C1g H1gb 0.9700
C1i H1ia 0.9700
C1i H1ib 0.9700

loop_
_restr_distance_atom_site_label_1
_restr_distance_atom_site_label_2
_restr_distance_site_symmetry_2
_restr_distance_target
_restr_distance_target_weight_param
_restr_distance_diff
C45a C43 1 2.4200 0.0400 -0.0903

loop_
_restr_equal_distance_atom_site_label_1
_restr_equal_distance_atom_site_label_2
_restr_equal_distance_site_symmetry_2
_restr_equal_distance_class_id
C4 C1f 1 8
C35 C34 1 6
C36 C35 1 7
C37 C36 1 7
C38 C37 1 7
C39 C38 1 7
C40 C35 1 7
C40 C39 1 7
C44 C43 1 2
C45 C44 1 2
C46 C45 1 2
C47 C46 1 2
C48 C43 1 2
C48 C47 1 2
C50 C49 1 8
C50 C1f 1 8
C52 C4 1 8
C53 C49 1 8
C53 C52 1 8
C55 C54 1 3
C56 C55 1 3
C57 C56 1 3
C58 C57 1 3
C59 C54 1 3
C59 C58 1 3
N6 C38 1 4
O7 N6 1 5
O8 N6 1 5
C48a C43 1 2
C48a C47a 1 2
C47a C46a 1 2
C46a C45a 1 2
C45a C44a 1 2
C44a C43 1 2
C57a C56a 1 3
C58a C57a 1 3
C59a C58a 1 3
C59a C54a 1 3
C55a C54a 1 3
C56a C55a 1 3
C52a C4a 1 8
C53a C49 1 8
C53a C52a 1 8
C4a C1h 1 8
C50a C49 1 8
C50a C1h 1 8
C35a C34 1 6
C36a C35a 1 7
C37a C36a 1 7
C38a C37a 1 7
C39a C38a 1 7
C40a C35a 1 7
C40a C39a 1 7
N6a C38a 1 4
O8a N6a 1 5
O7a N6a 1 5
Cl3 C1g 1 1
Cl4 C1g 1 1
Cl6 C1i 1 1
Cl5 C1i 1 1

loop_
_restr_equal_distance_class_class_id
_restr_equal_distance_class_target_weight_param
_restr_equal_distance_class_average
_restr_equal_distance_class_esd
_restr_equal_distance_class_diff_max
1 0.0100 1.5665 0.0144 0.0197
2 0.0200 1.3809 0.0138 0.0368
3 0.0200 1.3843 0.0114 0.0190
4 0.0200 1.4808 0.0143 0.0143
5 0.0200 1.2213 0.0035 0.0049
6 0.0200 1.4381 0.0080 0.0080
7 0.0200 1.3863 0.0122 0.0252
8 0.0200 1.3976 0.0121 0.0253

loop_
_restr_u_iso_atom_site_label
_restr_u_iso_weight_param
C1g 0.0500
C1i 0.0500

loop_
_restr_u_similar_atom_site_label_1
_restr_u_similar_atom_site_label_2
_restr_u_similar_weight_param
C4 C1f 0.0400
C4a C1h 0.0400
